data_7060729
loop_
_publ_author_name
'Afzali, Azadeh'
'Abdollahi, Maryam F.'
'Zhang, Baiyu'
'Zhao, Yuming'

_publ_section_title
;
 Donor/acceptor substituted dithiafulvenes and tetrathiafulvalene
 vinylogues: electronic absorption, crystallographic, and computational
 analyses
;
_journal_issue 27
_journal_name_full 'New Journal of Chemistry'
_journal_page_first 11918
_journal_page_last 11926
_journal_paper_doi 10.1039/D1NJ02124A
_journal_volume 45
_journal_year 2021
_chemical_formula_moiety 'C24 H20 N2 O4 S8'
_chemical_formula_sum 'C24 H20 N2 O4 S8'
_chemical_formula_weight 656.90
_space_group_crystal_system triclinic
_space_group_IT_number 2
_space_group_name_Hall '-P 1'
_space_group_name_H-M_alt 'P -1'
_atom_sites_solution_hydrogens geom
_atom_sites_solution_primary dual
_audit_creation_date 2020-10-13
_audit_creation_method
;
Olex2 1.3
(compiled 2020.07.31 svn.rc2a77460 for OlexSys, GUI svn.r6145)
;
_audit_update_record
;
2021-04-14 deposited with the CCDC.	2021-06-11 downloaded from the CCDC.
;
_cell_angle_alpha 81.281(3)
_cell_angle_beta 88.789(3)
_cell_angle_gamma 72.880(4)
_cell_formula_units_Z 2
_cell_length_a 10.0328(4)
_cell_length_b 11.4799(6)
_cell_length_c 12.7909(4)
_cell_measurement_reflns_used 7750
_cell_measurement_temperature 100(2)
_cell_measurement_theta_max 76.9090
_cell_measurement_theta_min 3.4530
_cell_volume 1391.22(11)
_computing_cell_refinement 'CrysAlisPro 1.171.40.84a (Rigaku OD, 2020)'
_computing_data_collection 'CrysAlisPro 1.171.40.84a (Rigaku OD, 2020)'
_computing_data_reduction 'CrysAlisPro 1.171.40.84a (Rigaku OD, 2020)'
_computing_molecular_graphics 'Olex2 1.3 (Dolomanov et al., 2009)'
_computing_publication_material 'Olex2 1.3 (Dolomanov et al., 2009)'
_computing_structure_refinement 'SHELXL 2018/3 (Sheldrick, 2015)'
_computing_structure_solution 'SHELXT  (Sheldrick, 2015)'
_diffrn_ambient_environment N~2~
_diffrn_ambient_temperature 100(2)
_diffrn_detector 'Hybrid Pixel Array Detector'
_diffrn_detector_area_resol_mean 10.0000
_diffrn_detector_type HyPix
_diffrn_measured_fraction_theta_full 0.999
_diffrn_measured_fraction_theta_max 0.977
_diffrn_measurement_details
;
List of Runs (angles in degrees, time in seconds):

  # Type    Start    End  Width  t~exp~   \w     \q     \k     \f   Frames
#--------------------------------------------------------------------------
  1  \w    -10.00  28.00   0.50    0.69    --  -46.95   7.00-100.00   76
  2  \w    -16.00  29.00   0.50    0.69    --  -46.95  19.00  30.00   90
  3  \w    -34.00  26.00   0.50    0.69    --  -46.95  37.00 -30.00  120
  4  \w    -34.00  26.00   0.50    0.69    --  -46.95  37.00  90.00  120
  5  \w      4.00 120.00   0.50    0.69    --   46.95   7.00-100.00  232
  6  \w     64.00 178.00   0.50    4.00    --  107.75   7.00-100.00  228
  7  \w     95.00 178.00   0.50    4.00    --  107.75  30.00-180.00  166
  8  \w     95.00 178.00   0.50    4.00    --  107.75  45.00-120.00  166
  9  \w     95.00 178.00   0.50    4.00    --  107.75  30.00 -60.00  166
 10  \w     94.00 178.00   0.50    4.00    --  107.75  15.00  90.00  168
 11  \w     95.00 178.00   0.50    4.00    --  107.75  30.00 150.00  166
 12  \w     95.00 178.00   0.50    4.00    --  107.75  45.00 120.00  166
 13  \w     92.00 178.00   0.50    4.00    --  107.75  60.00  99.77  172
 14  \w     34.00  95.00   0.50    0.69    --   46.95-125.00  30.00  122
 15  \w     35.00 106.00   0.50    4.00    --  107.75 -94.00  60.00  142
 16  \w     35.00  79.00   0.50    4.00    --  107.75 -61.00  30.00   88
 17  \w     35.00 107.00   0.50    4.00    --  107.75-105.00  17.89  144
 18  \w     35.00  79.00   0.50    4.00    --  107.75 -61.00-120.00   88
 19  \w     35.00  79.00   0.50    4.00    --  107.75 -61.00-180.00   88
 20  \w     35.00  79.00   0.50    4.00    --  107.75 -61.00-150.00   88
 21  \w     35.00 106.00   0.50    4.00    --  107.75 -94.00-180.00  142
 22  \w     34.00  95.00   0.50    0.69    --   46.95-125.00-150.00  122
 23  \w     35.00 112.00   0.50    4.00    --  107.75-125.00 -30.00  154
 24  \w     35.00 112.00   0.50    4.00    --  107.75-125.00   0.00  154
 25  \w     35.00 106.00   0.50    4.00    --  107.75 -94.00 120.00  142
 26  \w     35.00 106.00   0.50    4.00    --  107.75 -94.00 150.00  142
 27  \w     35.00 106.00   0.50    4.00    --  107.75 -94.00  90.00  142
 28  \w     35.00  79.00   0.50    4.00    --  107.75 -61.00  90.00   88
 29  \w     35.00 106.00   0.50    4.00    --  107.75 -94.00  30.00  142
 30  \w     35.00  79.00   0.50    4.00    --  107.75 -61.00 -90.00   88
 31  \w     35.00 106.00   0.50    4.00    --  107.75 -94.00-150.00  142
 32  \w     35.00 131.00   0.50    4.00    --  107.75 -77.00-180.00  192
 33  \w     35.00  79.00   0.50    4.00    --  107.75 -61.00   0.00   88
 34  \w     35.00 106.00   0.50    4.00    --  107.75 -94.00 -30.00  142
 35  \w     35.00 106.00   0.50    4.00    --  107.75 -94.00-120.00  142
 36  \w     35.00 107.00   0.50    4.00    --  107.75-102.00  25.84  144
 37  \w     35.00 112.00   0.50    4.00    --  107.75-125.00  90.00  154
 38  \w    -26.00  24.00   0.50    0.69    --   46.95  -7.00  84.00  100
 39  \w     24.00 119.00   0.50    0.69    --   46.95  77.00  30.00  190
 40  \w     24.00 119.00   0.50    0.69    --   46.95  77.00  90.00  190
 41  \w     24.00 119.00   0.50    0.69    --   46.95  77.00 -90.00  190
 42  \w     24.00 119.00   0.50    0.69    --   46.95  77.00-180.00  190
 43  \w     24.00 119.00   0.50    0.69    --   46.95  77.00-120.00  190
 44  \w     24.00 119.00   0.50    0.69    --   46.95  77.00 -30.00  190
 45  \w     24.00 119.00   0.50    0.69    --   46.95  77.00 150.00  190
 46  \w    -43.00 -14.00   0.50    4.00    --  -86.25  45.00-120.00   58
 47  \w    -43.00 -14.00   0.50    4.00    --  -86.25  45.00-180.00   58
 48  \w    -86.00 -13.00   0.50    0.69    --  -46.95 125.00 -30.00  146
 49  \w   -120.00 -25.00   0.50    0.69    --  -46.95  -7.00  84.00  190
 50  \w   -119.00 -73.00   0.50    0.69    --  -46.95-125.00  60.00   92
 51  \w   -120.00 -34.00   0.50    0.69    --  -46.95 -37.00 -30.00  172
 52  \w   -161.00 -65.00   0.50    4.00    --  -86.25  -7.00  84.00  192
;
_diffrn_measurement_device 'four-circle diffractometer'
_diffrn_measurement_device_type 'XtaLAB Synergy, Dualflex, HyPix'
_diffrn_measurement_method '\w scans'
_diffrn_orient_matrix_type 'CrysAlisPro convention (1999,Acta A55,543-557)'
_diffrn_orient_matrix_UB_11 -0.1590894000
_diffrn_orient_matrix_UB_12 0.0255021000
_diffrn_orient_matrix_UB_13 -0.0104967000
_diffrn_orient_matrix_UB_21 -0.0207853000
_diffrn_orient_matrix_UB_22 0.1381544000
_diffrn_orient_matrix_UB_23 0.0014605000
_diffrn_orient_matrix_UB_31 0.0094921000
_diffrn_orient_matrix_UB_32 0.0211540000
_diffrn_orient_matrix_UB_33 -0.1214263000
_diffrn_radiation_monochromator mirror
_diffrn_radiation_probe x-ray
_diffrn_radiation_type 'Cu K\a'
_diffrn_radiation_wavelength 1.54184
_diffrn_reflns_av_R_equivalents 0.0530
_diffrn_reflns_av_unetI/netI 0.0286
_diffrn_reflns_Laue_measured_fraction_full 0.999
_diffrn_reflns_Laue_measured_fraction_max 0.977
_diffrn_reflns_limit_h_max 12
_diffrn_reflns_limit_h_min -12
_diffrn_reflns_limit_k_max 14
_diffrn_reflns_limit_k_min -14
_diffrn_reflns_limit_l_max 12
_diffrn_reflns_limit_l_min -15
_diffrn_reflns_number 32133
_diffrn_reflns_point_group_measured_fraction_full 0.999
_diffrn_reflns_point_group_measured_fraction_max 0.977
_diffrn_reflns_theta_full 67.684
_diffrn_reflns_theta_max 77.303
_diffrn_reflns_theta_min 3.497
_diffrn_source 'micro-focus sealed X-ray tube'
_diffrn_source_type 'PhotonJet (Cu) X-ray Source'
_exptl_absorpt_coefficient_mu 6.252
_exptl_absorpt_correction_T_max 0.37585
_exptl_absorpt_correction_T_min 0.30067
_exptl_absorpt_correction_type sphere
_exptl_absorpt_process_details
;
CrysAlisPro 1.171.40.84a (Rigaku Oxford Diffraction, 2020)
Spherical absorption correction
using equivalent radius and absorption coefficient.
Empirical absorption correction using spherical harmonics,
implemented in SCALE3 ABSPACK scaling algorithm.
;
_exptl_crystal_colour red
_exptl_crystal_colour_primary red
_exptl_crystal_density_diffrn 1.568
_exptl_crystal_description plate
_exptl_crystal_F_000 676
_exptl_crystal_size_max 0.392
_exptl_crystal_size_mid 0.193
_exptl_crystal_size_min 0.04
_exptl_crystal_size_rad 0.067
_refine_diff_density_max 0.493
_refine_diff_density_min -0.388
_refine_diff_density_rms 0.069
_refine_ls_extinction_method none
_refine_ls_goodness_of_fit_ref 1.083
_refine_ls_hydrogen_treatment constr
_refine_ls_matrix_type full
_refine_ls_number_parameters 347
_refine_ls_number_reflns 5776
_refine_ls_number_restraints 0
_refine_ls_restrained_S_all 1.083
_refine_ls_R_factor_all 0.0538
_refine_ls_R_factor_gt 0.0462
_refine_ls_shift/su_max 0.000
_refine_ls_shift/su_mean 0.000
_refine_ls_structure_factor_coef Fsqd
_refine_ls_weighting_details 'w=1/[\s^2^(Fo^2^)+(0.0643P)^2^+1.0722P] where P=(Fo^2^+2Fc^2^)/3'
_refine_ls_weighting_scheme calc
_refine_ls_wR_factor_gt 0.1212
_refine_ls_wR_factor_ref 0.1255
_reflns_Friedel_coverage 0.000
_reflns_number_gt 4978
_reflns_number_total 5776
_reflns_threshold_expression 'I > 2\s(I)'
_cod_data_source_file d1nj02124a2.cif
_cod_data_source_block a7-dimerno2_red
_cod_depositor_comments 'Adding full bibliography for 7060727--7060731.cif.'
_cod_original_cell_volume 1391.22(10)
_cod_database_code 7060729
_shelx_shelxl_version_number 2018/3
_chemical_oxdiff_formula C24H20N2O4S8
_shelx_space_group_comment
;
The symmetry employed for this shelxl refinement is uniquely defined
by the following loop, which should always be used as a source of
symmetry information in preference to the above space-group names.
They are only intended as comments.
;
_reflns_odcompleteness_completeness 99.63
_reflns_odcompleteness_iscentric 1
_reflns_odcompleteness_theta 74.33
_olex2_refinement_description
;
1. Fixed Uiso
 At 1.2 times of:
  All C(H) groups
 At 1.5 times of:
  All C(H,H,H) groups
2.a Aromatic/amide H refined with riding coordinates:
 C3(H3), C4(H4), C6(H6), C7(H7), C10(H10), C11(H11), C13(H13), C14(H14)
2.b Idealised Me refined as rotating group:
 C18(H18A,H18B,H18C), C19(H19A,H19B,H19C), C23(H23A,H23B,H23C), C24(H24A,H24B,
 H24C)
;
_olex2_submission_special_instructions 'No special instructions were received'
_oxdiff_exptl_absorpt_empirical_details
;
Empirical correction (ABSPACK) includes:
- Absorption correction using spherical harmonics
- Frame scaling
;
_oxdiff_exptl_absorpt_empirical_full_max 1.814
_oxdiff_exptl_absorpt_empirical_full_min 0.614

loop_
_space_group_symop_operation_xyz
'x, y, z'
'-x, -y, -z'

loop_
_atom_site_label
_atom_site_type_symbol
_atom_site_fract_x
_atom_site_fract_y
_atom_site_fract_z
_atom_site_U_iso_or_equiv
_atom_site_adp_type
_atom_site_occupancy
_atom_site_site_symmetry_order
_atom_site_calc_flag
_atom_site_refinement_flags_posn
_atom_site_refinement_flags_adp
_atom_site_refinement_flags_occupancy
_atom_site_disorder_assembly
_atom_site_disorder_group
S1 S 0.51929(7) 0.32217(7) 0.81416(5) 0.03874(17) Uani 1 1 d . . . . .
S2 S 0.63810(8) 0.27298(7) 0.60918(5) 0.03909(17) Uani 1 1 d . . . . .
S3 S 0.53407(9) 0.05645(8) 0.60398(7) 0.0526(2) Uani 1 1 d . . . . .
S4 S 0.42544(11) 0.09078(9) 0.84661(8) 0.0632(3) Uani 1 1 d . . . . .
S5 S 0.38096(7) 0.68444(7) 0.67765(5) 0.04006(17) Uani 1 1 d . . . . .
S6 S 0.43006(7) 0.73869(7) 0.88656(5) 0.03800(17) Uani 1 1 d . . . . .
S7 S 0.15130(8) 0.93749(7) 0.88297(6) 0.04426(18) Uani 1 1 d . . . . .
S8 S 0.10122(8) 0.87734(8) 0.64578(6) 0.04691(19) Uani 1 1 d . . . . .
O1 O 0.8906(2) 0.6688(2) 0.26622(17) 0.0546(6) Uani 1 1 d . . . . .
O2 O 1.0251(2) 0.7074(2) 0.37850(18) 0.0495(5) Uani 1 1 d . . . . .
O3 O 1.1207(2) 0.2771(3) 1.12006(18) 0.0587(6) Uani 1 1 d . . . . .
O4 O 0.9677(2) 0.3621(2) 1.22832(16) 0.0484(5) Uani 1 1 d . . . . .
N1 N 0.9265(3) 0.6707(2) 0.35717(19) 0.0437(6) Uani 1 1 d . . . . .
N2 N 1.0037(3) 0.3396(3) 1.13929(19) 0.0428(6) Uani 1 1 d . . . . .
C1 C 0.6357(3) 0.4817(3) 0.6985(2) 0.0350(5) Uani 1 1 d . . . . .
C2 C 0.7055(3) 0.5344(3) 0.6090(2) 0.0354(6) Uani 1 1 d . . . . .
C3 C 0.6873(3) 0.5166(3) 0.5045(2) 0.0372(6) Uani 1 1 d . . . . .
H3 H 0.625302 0.471982 0.490371 0.045 Uiso 1 1 calc R U . . .
C4 C 0.7576(3) 0.5627(3) 0.4220(2) 0.0401(6) Uani 1 1 d . . . . .
H4 H 0.743890 0.550784 0.351546 0.048 Uiso 1 1 calc R U . . .
C5 C 0.8482(3) 0.6265(3) 0.4441(2) 0.0374(6) Uani 1 1 d . . . . .
C6 C 0.8681(3) 0.6479(3) 0.5454(2) 0.0387(6) Uani 1 1 d . . . . .
H6 H 0.931026 0.691860 0.558916 0.046 Uiso 1 1 calc R U . . .
C7 C 0.7941(3) 0.6037(3) 0.6267(2) 0.0378(6) Uani 1 1 d . . . . .
H7 H 0.803678 0.620953 0.696052 0.045 Uiso 1 1 calc R U . . .
C8 C 0.6076(3) 0.5435(3) 0.7959(2) 0.0349(5) Uani 1 1 d . . . . .
C9 C 0.7065(3) 0.4934(3) 0.8858(2) 0.0341(5) Uani 1 1 d . . . . .
C10 C 0.8379(3) 0.4112(3) 0.8703(2) 0.0392(6) Uani 1 1 d . . . . .
H10 H 0.860264 0.389510 0.801863 0.047 Uiso 1 1 calc R U . . .
C11 C 0.9353(3) 0.3613(3) 0.9522(2) 0.0417(6) Uani 1 1 d . . . . .
H11 H 1.023946 0.306808 0.940139 0.050 Uiso 1 1 calc R U . . .
C12 C 0.9019(3) 0.3916(3) 1.0518(2) 0.0377(6) Uani 1 1 d . . . . .
C13 C 0.7730(3) 0.4701(3) 1.0715(2) 0.0387(6) Uani 1 1 d . . . . .
H13 H 0.750792 0.489058 1.140717 0.046 Uiso 1 1 calc R U . . .
C14 C 0.6775(3) 0.5203(3) 0.9890(2) 0.0389(6) Uani 1 1 d . . . . .
H14 H 0.589262 0.574666 1.002278 0.047 Uiso 1 1 calc R U . . .
C15 C 0.6017(3) 0.3753(3) 0.7019(2) 0.0350(5) Uani 1 1 d . . . . .
C16 C 0.4995(3) 0.1917(3) 0.7684(2) 0.0415(6) Uani 1 1 d . . . . .
C17 C 0.5518(3) 0.1714(3) 0.6731(2) 0.0404(6) Uani 1 1 d . . . . .
C18 C 0.6552(5) -0.0804(3) 0.6731(3) 0.0687(11) Uani 1 1 d . . . . .
H18A H 0.654931 -0.151368 0.639204 0.103 Uiso 1 1 calc R U . . .
H18B H 0.627689 -0.093782 0.746846 0.103 Uiso 1 1 calc R U . . .
H18C H 0.749069 -0.070600 0.670848 0.103 Uiso 1 1 calc R U . . .
C19 C 0.3162(3) 0.1858(3) 0.9324(2) 0.0443(7) Uani 1 1 d . . . . .
H19A H 0.262076 0.263738 0.890773 0.066 Uiso 1 1 calc R U . . .
H19B H 0.374311 0.202708 0.985442 0.066 Uiso 1 1 calc R U . . .
H19C H 0.252558 0.143085 0.967932 0.066 Uiso 1 1 calc R U . . .
C20 C 0.4895(3) 0.6415(3) 0.7908(2) 0.0356(6) Uani 1 1 d . . . . .
C21 C 0.2495(3) 0.7996(3) 0.7262(2) 0.0402(6) Uani 1 1 d . . . . .
C22 C 0.2708(3) 0.8241(3) 0.8226(2) 0.0393(6) Uani 1 1 d . . . . .
C23 C 0.2134(3) 0.9030(3) 1.0186(2) 0.0484(7) Uani 1 1 d . . . . .
H23A H 0.306939 0.912672 1.022046 0.073 Uiso 1 1 calc R U . . .
H23B H 0.217039 0.817870 1.047230 0.073 Uiso 1 1 calc R U . . .
H23C H 0.149891 0.959557 1.060402 0.073 Uiso 1 1 calc R U . . .
C24 C 0.1475(4) 1.0150(3) 0.5931(3) 0.0575(8) Uani 1 1 d . . . . .
H24A H 0.230065 0.993152 0.549442 0.086 Uiso 1 1 calc R U . . .
H24B H 0.168099 1.053774 0.651493 0.086 Uiso 1 1 calc R U . . .
H24C H 0.069609 1.072744 0.549692 0.086 Uiso 1 1 calc R U . . .

loop_
_atom_site_aniso_label
_atom_site_aniso_U_11
_atom_site_aniso_U_22
_atom_site_aniso_U_33
_atom_site_aniso_U_23
_atom_site_aniso_U_13
_atom_site_aniso_U_12
S1 0.0420(4) 0.0473(4) 0.0315(3) -0.0139(3) 0.0071(3) -0.0166(3)
S2 0.0427(4) 0.0478(4) 0.0302(3) -0.0153(3) 0.0040(3) -0.0141(3)
S3 0.0580(5) 0.0580(5) 0.0520(4) -0.0277(4) 0.0079(4) -0.0235(4)
S4 0.0746(6) 0.0548(5) 0.0734(6) -0.0291(4) 0.0402(5) -0.0324(4)
S5 0.0397(4) 0.0489(4) 0.0302(3) -0.0116(3) -0.0047(3) -0.0078(3)
S6 0.0349(3) 0.0464(4) 0.0323(3) -0.0146(3) -0.0021(2) -0.0069(3)
S7 0.0347(4) 0.0521(4) 0.0443(4) -0.0145(3) 0.0023(3) -0.0067(3)
S8 0.0379(4) 0.0569(4) 0.0434(4) -0.0056(3) -0.0082(3) -0.0103(3)
O1 0.0456(12) 0.0843(17) 0.0319(11) -0.0057(10) 0.0064(9) -0.0180(12)
O2 0.0412(12) 0.0612(14) 0.0497(12) -0.0101(10) 0.0095(9) -0.0202(10)
O3 0.0351(12) 0.0908(18) 0.0419(12) -0.0080(12) -0.0044(9) -0.0064(11)
O4 0.0456(12) 0.0720(15) 0.0309(10) -0.0084(9) -0.0047(8) -0.0216(11)
N1 0.0377(13) 0.0525(14) 0.0371(13) -0.0072(11) 0.0075(10) -0.0076(11)
N2 0.0364(13) 0.0603(15) 0.0331(12) -0.0054(11) -0.0031(10) -0.0168(11)
C1 0.0330(13) 0.0457(14) 0.0262(12) -0.0105(10) -0.0001(10) -0.0088(11)
C2 0.0339(13) 0.0432(14) 0.0290(12) -0.0076(10) 0.0012(10) -0.0100(11)
C3 0.0349(14) 0.0488(15) 0.0296(13) -0.0106(11) 0.0004(10) -0.0125(12)
C4 0.0385(14) 0.0515(16) 0.0280(13) -0.0098(11) 0.0012(11) -0.0078(12)
C5 0.0304(13) 0.0479(15) 0.0319(13) -0.0051(11) 0.0031(10) -0.0090(11)
C6 0.0354(14) 0.0450(15) 0.0364(14) -0.0078(11) 0.0028(11) -0.0120(12)
C7 0.0393(14) 0.0453(15) 0.0310(13) -0.0112(11) 0.0006(11) -0.0135(12)
C8 0.0364(14) 0.0451(15) 0.0256(12) -0.0093(10) 0.0019(10) -0.0139(11)
C9 0.0340(13) 0.0426(14) 0.0295(12) -0.0082(10) 0.0003(10) -0.0155(11)
C10 0.0345(14) 0.0564(17) 0.0284(12) -0.0109(11) 0.0030(10) -0.0138(12)
C11 0.0333(14) 0.0557(17) 0.0348(14) -0.0107(12) 0.0035(11) -0.0093(13)
C12 0.0339(14) 0.0525(16) 0.0284(13) -0.0043(11) -0.0031(10) -0.0157(12)
C13 0.0428(15) 0.0494(16) 0.0266(12) -0.0122(11) -0.0006(11) -0.0141(13)
C14 0.0373(14) 0.0473(15) 0.0309(13) -0.0120(11) 0.0012(11) -0.0074(12)
C15 0.0308(13) 0.0476(15) 0.0267(12) -0.0111(10) 0.0007(10) -0.0089(11)
C16 0.0388(15) 0.0484(16) 0.0408(15) -0.0157(12) 0.0041(12) -0.0140(13)
C17 0.0380(14) 0.0479(16) 0.0391(14) -0.0155(12) 0.0007(11) -0.0139(12)
C18 0.085(3) 0.0476(19) 0.070(2) -0.0171(17) 0.019(2) -0.0110(19)
C19 0.0414(16) 0.0555(17) 0.0393(15) -0.0141(13) 0.0045(12) -0.0162(14)
C20 0.0369(14) 0.0443(14) 0.0283(12) -0.0104(10) 0.0015(10) -0.0138(12)
C21 0.0359(14) 0.0449(15) 0.0392(14) -0.0092(12) -0.0021(11) -0.0094(12)
C22 0.0341(14) 0.0452(15) 0.0388(14) -0.0085(12) 0.0012(11) -0.0108(12)
C23 0.0449(17) 0.0591(19) 0.0401(15) -0.0160(14) 0.0095(13) -0.0102(14)
C24 0.056(2) 0.061(2) 0.0518(19) -0.0013(16) -0.0069(16) -0.0151(17)

loop_
_atom_type_symbol
_atom_type_description
_atom_type_scat_dispersion_real
_atom_type_scat_dispersion_imag
_atom_type_scat_source
C C 0.0181 0.0091 'International Tables Vol C Tables 4.2.6.8 and 6.1.1.4'
H H 0.0000 0.0000 'International Tables Vol C Tables 4.2.6.8 and 6.1.1.4'
N N 0.0311 0.0180 'International Tables Vol C Tables 4.2.6.8 and 6.1.1.4'
O O 0.0492 0.0322 'International Tables Vol C Tables 4.2.6.8 and 6.1.1.4'
S S 0.3331 0.5567 'International Tables Vol C Tables 4.2.6.8 and 6.1.1.4'

loop_
_exptl_crystal_face_index_h
_exptl_crystal_face_index_k
_exptl_crystal_face_index_l
_exptl_crystal_face_perp_dist
2 1 2 0.0760
-2 -1 0 0.0772
-1 -1 -8 0.1008
6 3 -3 0.1508
5 0 5 0.0671
-6 0 0 0.0840
5 0 -4 0.1596
0 -7 0 0.0190
0 7 0 0.0208
0 -7 -1 0.0130

loop_
_geom_angle_atom_site_label_1
_geom_angle_atom_site_label_2
_geom_angle_atom_site_label_3
_geom_angle
_geom_angle_site_symmetry_1
_geom_angle_site_symmetry_3
_geom_angle_publ_flag
C16 S1 C15 96.87(14) . . ?
C17 S2 C15 96.54(13) . . ?
C17 S3 C18 102.76(18) . . ?
C16 S4 C19 103.29(15) . . ?
C20 S5 C21 96.69(13) . . ?
C22 S6 C20 96.74(13) . . ?
C22 S7 C23 103.14(14) . . ?
C21 S8 C24 99.37(16) . . ?
O1 N1 O2 123.5(3) . . ?
O1 N1 C5 117.9(3) . . ?
O2 N1 C5 118.6(2) . . ?
O3 N2 O4 123.3(2) . . ?
O3 N2 C12 118.4(2) . . ?
O4 N2 C12 118.2(2) . . ?
C2 C1 C8 119.2(2) . . ?
C15 C1 C2 123.9(2) . . ?
C15 C1 C8 116.8(2) . . ?
C3 C2 C1 122.1(2) . . ?
C7 C2 C1 120.0(2) . . ?
C7 C2 C3 117.9(3) . . ?
C2 C3 H3 119.3 . . ?
C4 C3 C2 121.4(3) . . ?
C4 C3 H3 119.3 . . ?
C3 C4 H4 120.7 . . ?
C5 C4 C3 118.5(3) . . ?
C5 C4 H4 120.7 . . ?
C4 C5 N1 118.3(2) . . ?
C4 C5 C6 122.1(3) . . ?
C6 C5 N1 119.6(3) . . ?
C5 C6 H6 120.7 . . ?
C5 C6 C7 118.5(3) . . ?
C7 C6 H6 120.7 . . ?
C2 C7 H7 119.3 . . ?
C6 C7 C2 121.4(3) . . ?
C6 C7 H7 119.3 . . ?
C9 C8 C1 117.9(2) . . ?
C20 C8 C1 115.5(2) . . ?
C20 C8 C9 126.6(2) . . ?
C10 C9 C8 119.1(2) . . ?
C14 C9 C8 124.0(3) . . ?
C14 C9 C10 117.0(2) . . ?
C9 C10 H10 119.2 . . ?
C11 C10 C9 121.5(3) . . ?
C11 C10 H10 119.2 . . ?
C10 C11 H11 120.4 . . ?
C12 C11 C10 119.1(3) . . ?
C12 C11 H11 120.4 . . ?
C11 C12 N2 119.8(3) . . ?
C11 C12 C13 121.5(3) . . ?
C13 C12 N2 118.7(2) . . ?
C12 C13 H13 120.6 . . ?
C14 C13 C12 118.9(2) . . ?
C14 C13 H13 120.6 . . ?
C9 C14 H14 119.0 . . ?
C13 C14 C9 122.0(3) . . ?
C13 C14 H14 119.0 . . ?
S2 C15 S1 112.56(16) . . ?
C1 C15 S1 119.2(2) . . ?
C1 C15 S2 128.1(2) . . ?
S4 C16 S1 121.11(17) . . ?
C17 C16 S1 116.2(2) . . ?
C17 C16 S4 122.6(2) . . ?
S3 C17 S2 116.71(17) . . ?
C16 C17 S2 117.5(2) . . ?
C16 C17 S3 125.8(2) . . ?
S3 C18 H18A 109.5 . . ?
S3 C18 H18B 109.5 . . ?
S3 C18 H18C 109.5 . . ?
H18A C18 H18B 109.5 . . ?
H18A C18 H18C 109.5 . . ?
H18B C18 H18C 109.5 . . ?
S4 C19 H19A 109.5 . . ?
S4 C19 H19B 109.5 . . ?
S4 C19 H19C 109.5 . . ?
H19A C19 H19B 109.5 . . ?
H19A C19 H19C 109.5 . . ?
H19B C19 H19C 109.5 . . ?
S5 C20 S6 112.57(16) . . ?
C8 C20 S5 119.9(2) . . ?
C8 C20 S6 127.5(2) . . ?
S5 C21 S8 118.55(16) . . ?
C22 C21 S5 117.2(2) . . ?
C22 C21 S8 124.2(2) . . ?
S7 C22 S6 120.28(16) . . ?
C21 C22 S6 116.3(2) . . ?
C21 C22 S7 123.4(2) . . ?
S7 C23 H23A 109.5 . . ?
S7 C23 H23B 109.5 . . ?
S7 C23 H23C 109.5 . . ?
H23A C23 H23B 109.5 . . ?
H23A C23 H23C 109.5 . . ?
H23B C23 H23C 109.5 . . ?
S8 C24 H24A 109.5 . . ?
S8 C24 H24B 109.5 . . ?
S8 C24 H24C 109.5 . . ?
H24A C24 H24B 109.5 . . ?
H24A C24 H24C 109.5 . . ?
H24B C24 H24C 109.5 . . ?

loop_
_geom_bond_atom_site_label_1
_geom_bond_atom_site_label_2
_geom_bond_distance
_geom_bond_site_symmetry_2
_geom_bond_publ_flag
S1 C15 1.760(3) . ?
S1 C16 1.752(3) . ?
S2 C15 1.752(3) . ?
S2 C17 1.748(3) . ?
S3 C17 1.747(3) . ?
S3 C18 1.796(4) . ?
S4 C16 1.738(3) . ?
S4 C19 1.790(3) . ?
S5 C20 1.749(3) . ?
S5 C21 1.749(3) . ?
S6 C20 1.758(3) . ?
S6 C22 1.753(3) . ?
S7 C22 1.753(3) . ?
S7 C23 1.802(3) . ?
S8 C21 1.753(3) . ?
S8 C24 1.807(4) . ?
O1 N1 1.231(3) . ?
O2 N1 1.233(3) . ?
O3 N2 1.225(3) . ?
O4 N2 1.229(3) . ?
N1 C5 1.462(4) . ?
N2 C12 1.462(3) . ?
C1 C2 1.474(4) . ?
C1 C8 1.506(3) . ?
C1 C15 1.357(4) . ?
C2 C3 1.405(4) . ?
C2 C7 1.398(4) . ?
C3 H3 0.9500 . ?
C3 C4 1.383(4) . ?
C4 H4 0.9500 . ?
C4 C5 1.382(4) . ?
C5 C6 1.384(4) . ?
C6 H6 0.9500 . ?
C6 C7 1.385(4) . ?
C7 H7 0.9500 . ?
C8 C9 1.466(4) . ?
C8 C20 1.367(4) . ?
C9 C10 1.408(4) . ?
C9 C14 1.406(4) . ?
C10 H10 0.9500 . ?
C10 C11 1.383(4) . ?
C11 H11 0.9500 . ?
C11 C12 1.379(4) . ?
C12 C13 1.385(4) . ?
C13 H13 0.9500 . ?
C13 C14 1.377(4) . ?
C14 H14 0.9500 . ?
C16 C17 1.342(4) . ?
C18 H18A 0.9800 . ?
C18 H18B 0.9800 . ?
C18 H18C 0.9800 . ?
C19 H19A 0.9800 . ?
C19 H19B 0.9800 . ?
C19 H19C 0.9800 . ?
C21 C22 1.341(4) . ?
C23 H23A 0.9800 . ?
C23 H23B 0.9800 . ?
C23 H23C 0.9800 . ?
C24 H24A 0.9800 . ?
C24 H24B 0.9800 . ?
C24 H24C 0.9800 . ?

loop_
_geom_torsion_atom_site_label_1
_geom_torsion_atom_site_label_2
_geom_torsion_atom_site_label_3
_geom_torsion_atom_site_label_4
_geom_torsion
_geom_torsion_site_symmetry_1
_geom_torsion_site_symmetry_2
_geom_torsion_site_symmetry_3
_geom_torsion_site_symmetry_4
_geom_torsion_publ_flag
S1 C16 C17 S2 2.4(3) . . . . ?
S1 C16 C17 S3 -174.36(18) . . . . ?
S4 C16 C17 S2 -173.93(17) . . . . ?
S4 C16 C17 S3 9.3(4) . . . . ?
S5 C21 C22 S6 1.1(3) . . . . ?
S5 C21 C22 S7 179.31(17) . . . . ?
S8 C21 C22 S6 -177.55(17) . . . . ?
S8 C21 C22 S7 0.7(4) . . . . ?
O1 N1 C5 C4 12.7(4) . . . . ?
O1 N1 C5 C6 -168.2(3) . . . . ?
O2 N1 C5 C4 -167.0(3) . . . . ?
O2 N1 C5 C6 12.1(4) . . . . ?
O3 N2 C12 C11 5.4(4) . . . . ?
O3 N2 C12 C13 -175.1(3) . . . . ?
O4 N2 C12 C11 -175.4(3) . . . . ?
O4 N2 C12 C13 4.1(4) . . . . ?
N1 C5 C6 C7 -179.2(3) . . . . ?
N2 C12 C13 C14 179.3(3) . . . . ?
C1 C2 C3 C4 -177.5(3) . . . . ?
C1 C2 C7 C6 175.9(3) . . . . ?
C1 C8 C9 C10 15.0(4) . . . . ?
C1 C8 C9 C14 -163.6(3) . . . . ?
C1 C8 C20 S5 1.5(4) . . . . ?
C1 C8 C20 S6 -176.6(2) . . . . ?
C2 C1 C8 C9 -97.6(3) . . . . ?
C2 C1 C8 C20 83.0(3) . . . . ?
C2 C1 C15 S1 179.7(2) . . . . ?
C2 C1 C15 S2 3.6(4) . . . . ?
C2 C3 C4 C5 0.6(4) . . . . ?
C3 C2 C7 C6 -3.6(4) . . . . ?
C3 C4 C5 N1 177.6(3) . . . . ?
C3 C4 C5 C6 -1.5(4) . . . . ?
C4 C5 C6 C7 -0.1(4) . . . . ?
C5 C6 C7 C2 2.7(4) . . . . ?
C7 C2 C3 C4 1.9(4) . . . . ?
C8 C1 C2 C3 -154.1(3) . . . . ?
C8 C1 C2 C7 26.4(4) . . . . ?
C8 C1 C15 S1 3.7(3) . . . . ?
C8 C1 C15 S2 -172.3(2) . . . . ?
C8 C9 C10 C11 179.9(3) . . . . ?
C8 C9 C14 C13 179.3(3) . . . . ?
C9 C8 C20 S5 -177.8(2) . . . . ?
C9 C8 C20 S6 4.1(4) . . . . ?
C9 C10 C11 C12 0.8(5) . . . . ?
C10 C9 C14 C13 0.7(4) . . . . ?
C10 C11 C12 N2 180.0(3) . . . . ?
C10 C11 C12 C13 0.5(5) . . . . ?
C11 C12 C13 C14 -1.1(5) . . . . ?
C12 C13 C14 C9 0.5(5) . . . . ?
C14 C9 C10 C11 -1.4(4) . . . . ?
C15 S1 C16 S4 178.29(19) . . . . ?
C15 S1 C16 C17 1.9(3) . . . . ?
C15 S2 C17 S3 171.65(18) . . . . ?
C15 S2 C17 C16 -5.4(3) . . . . ?
C15 C1 C2 C3 30.0(4) . . . . ?
C15 C1 C2 C7 -149.5(3) . . . . ?
C15 C1 C8 C9 78.5(3) . . . . ?
C15 C1 C8 C20 -100.8(3) . . . . ?
C16 S1 C15 S2 -5.38(18) . . . . ?
C16 S1 C15 C1 178.0(2) . . . . ?
C17 S2 C15 S1 6.34(18) . . . . ?
C17 S2 C15 C1 -177.4(3) . . . . ?
C18 S3 C17 S2 107.6(2) . . . . ?
C18 S3 C17 C16 -75.6(3) . . . . ?
C19 S4 C16 S1 26.0(2) . . . . ?
C19 S4 C16 C17 -157.9(3) . . . . ?
C20 S5 C21 S8 -177.87(18) . . . . ?
C20 S5 C21 C22 3.4(3) . . . . ?
C20 S6 C22 S7 176.75(18) . . . . ?
C20 S6 C22 C21 -5.0(3) . . . . ?
C20 C8 C9 C10 -165.7(3) . . . . ?
C20 C8 C9 C14 15.7(5) . . . . ?
C21 S5 C20 S6 -6.52(18) . . . . ?
C21 S5 C20 C8 175.1(2) . . . . ?
C22 S6 C20 S5 6.99(18) . . . . ?
C22 S6 C20 C8 -174.8(3) . . . . ?
C23 S7 C22 S6 -15.4(2) . . . . ?
C23 S7 C22 C21 166.4(3) . . . . ?
C24 S8 C21 S5 -98.8(2) . . . . ?
C24 S8 C21 C22 79.8(3) . . . . ?

loop_
_exptl_oxdiff_crystal_face_indexfrac_h
_exptl_oxdiff_crystal_face_indexfrac_k
_exptl_oxdiff_crystal_face_indexfrac_l
_exptl_oxdiff_crystal_face_x
_exptl_oxdiff_crystal_face_y
_exptl_oxdiff_crystal_face_z
1.9998 0.9981 1.9993 -0.3137 0.0992 -0.2027
-2.0008 -0.9999 0.0003 0.2928 -0.0966 -0.0402
-1.1726 -0.7320 -8.1522 0.2535 -0.0887 0.9633
5.8983 3.0504 -2.9073 -0.8300 0.2946 0.4735
4.7160 -0.4372 4.9221 -0.8131 -0.1512 -0.5622
-6.1114 0.3955 0.0651 0.9817 0.1818 -0.0575
5.3888 -0.2396 -4.1714 -0.8196 -0.1512 0.5526
0.3177 -6.8693 0.3706 -0.2296 -0.9551 -0.1873
-0.3287 6.8882 -0.2261 0.2303 0.9581 0.1700
-0.2542 -7.2015 -1.2005 -0.1306 -0.9914 -0.0090
